data_4325629
loop_
_publ_author_name
'Galina V. Romanenko'
'Ksenia Yu. Maryunina'
'Artem S. Bogomyakov'
'Renad Z. Sagdeev'
'Victor I. Ovcharenko'

_publ_section_title
;
 Relationship between the Thermally Induced Reorientations of Aromatic
 Solvate Molecules in Cu(hfac)2- Nitroxide Breathing Crystals and the
 Character of the Magnetic Anomaly
;
_journal_name_full 'Inorganic Chemistry'
_journal_page_first 6597
_journal_page_last 6609
_journal_paper_doi 10.1021/ic200444e
_journal_volume 50
_journal_year 2011
_chemical_formula_sum 'C28 H30 Cu F12 N4 O6'
_chemical_formula_weight 810.10
_chemical_name_systematic
; 
 ? 
;
_space_group_IT_number 2
_symmetry_cell_setting triclinic
_symmetry_space_group_name_Hall '-P 1'
_symmetry_space_group_name_H-M 'P -1'
_atom_sites_solution_hydrogens geom
_atom_sites_solution_primary direct
_atom_sites_solution_secondary difmap
_audit_creation_method SHELXL-97
_cell_angle_alpha 100.557(5)
_cell_angle_beta 102.014(5)
_cell_angle_gamma 104.744(5)
_cell_formula_units_Z 2
_cell_length_a 10.365(3)
_cell_length_b 13.086(4)
_cell_length_c 13.584(4)
_cell_measurement_reflns_used 4812
_cell_measurement_temperature 115(2)
_cell_measurement_theta_max 26.37
_cell_measurement_theta_min 2.25
_cell_volume 1687.6(9)
_computing_cell_refinement 'Bruker SMART'
_computing_data_collection 'Bruker SMART'
_computing_data_reduction 'Bruker SAINT'
_computing_molecular_graphics 'Bruker SHELXTL'
_computing_publication_material 'Bruker SHELXTL'
_computing_structure_refinement 'SHELXL-97 (Sheldrick, 1997)'
_computing_structure_solution 'SHELXS-97 (Sheldrick, 1990)'
_diffrn_ambient_temperature 115(2)
_diffrn_measured_fraction_theta_full 0.971
_diffrn_measured_fraction_theta_max 0.971
_diffrn_measurement_device_type 'CCD area detector'
_diffrn_measurement_method 'phi and omega scans'
_diffrn_radiation_monochromator graphite
_diffrn_radiation_source 'fine-focus sealed tube'
_diffrn_radiation_type MoK\a
_diffrn_radiation_wavelength 0.71073
_diffrn_reflns_av_R_equivalents 0.0275
_diffrn_reflns_av_sigmaI/netI 0.0480
_diffrn_reflns_limit_h_max 12
_diffrn_reflns_limit_h_min -12
_diffrn_reflns_limit_k_max 16
_diffrn_reflns_limit_k_min -16
_diffrn_reflns_limit_l_max 16
_diffrn_reflns_limit_l_min -16
_diffrn_reflns_number 11794
_diffrn_reflns_theta_full 26.44
_diffrn_reflns_theta_max 26.44
_diffrn_reflns_theta_min 1.99
_exptl_absorpt_coefficient_mu 0.760
_exptl_absorpt_correction_type none
_exptl_crystal_density_diffrn 1.594
_exptl_crystal_F_000 822
_refine_diff_density_max 0.500
_refine_diff_density_min -0.311
_refine_diff_density_rms 0.075
_refine_ls_extinction_method none
_refine_ls_goodness_of_fit_ref 1.078
_refine_ls_hydrogen_treatment nonconstr
_refine_ls_matrix_type full
_refine_ls_number_parameters 637
_refine_ls_number_reflns 6733
_refine_ls_number_restraints 0
_refine_ls_restrained_S_all 1.078
_refine_ls_R_factor_all 0.0498
_refine_ls_R_factor_gt 0.0404
_refine_ls_shift/su_max 0.002
_refine_ls_shift/su_mean 0.000
_refine_ls_structure_factor_coef Fsqd
_refine_ls_weighting_details 'calc w=1/[\s^2^(Fo^2^)+(0.0578P)^2^+0.3969P] where P=(Fo^2^+2Fc^2^)/3'
_refine_ls_weighting_scheme calc
_refine_ls_wR_factor_gt 0.1019
_refine_ls_wR_factor_ref 0.1120
_reflns_number_gt 5700
_reflns_number_total 6733
_reflns_threshold_expression >2sigma(I)
_cod_data_source_file ic200444e_si_002_34.cif
_cod_data_source_block px115s
_cod_database_code 4325629

loop_
_symmetry_equiv_pos_as_xyz
'x, y, z'
'-x, -y, -z'

loop_
_atom_site_label
_atom_site_type_symbol
_atom_site_fract_x
_atom_site_fract_y
_atom_site_fract_z
_atom_site_U_iso_or_equiv
_atom_site_adp_type
_atom_site_occupancy
_atom_site_symmetry_multiplicity
_atom_site_calc_flag
_atom_site_refinement_flags
Cu1 Cu 0.5000 0.5000 0.5000 0.01608(11) Uani 1 2 d S
O1 O 0.32336(18) 0.33762(14) 0.45162(13) 0.0258(4) Uani 1 1 d .
C1 C 0.1221(3) 0.2112(2) 0.4578(2) 0.0315(6) Uani 1 1 d .
F1 F 0.0413(19) 0.1761(14) 0.3626(16) 0.050(3) Uani 0.50 1 d P
F2 F 0.1945(15) 0.1441(11) 0.4684(12) 0.074(4) Uani 0.50 1 d P
F3 F 0.023(2) 0.1980(19) 0.5191(18) 0.033(2) Uani 0.50 1 d P
F3A F 0.067(2) 0.1870(16) 0.3551(17) 0.069(5) Uani 0.50 1 d P
F2A F 0.038(3) 0.197(2) 0.5033(19) 0.049(5) Uani 0.50 1 d P
F1A F 0.1925(11) 0.1400(10) 0.4788(9) 0.038(2) Uani 0.50 1 d P
C2 C 0.2200(3) 0.3289(2) 0.48488(19) 0.0227(5) Uani 1 1 d .
C3 C 0.1798(3) 0.4122(2) 0.5396(2) 0.0247(5) Uani 1 1 d .
H3A H 0.106(3) 0.396(2) 0.565(2) 0.026(7) Uiso 1 1 d .
C4 C 0.2517(3) 0.5212(2) 0.55717(18) 0.0208(5) Uani 1 1 d .
C5 C 0.2004(3) 0.6057(2) 0.6181(2) 0.0268(6) Uani 1 1 d .
F4 F 0.29546(18) 0.65883(14) 0.70852(13) 0.0404(4) Uani 1 1 d .
F5 F 0.08204(17) 0.56363(13) 0.64065(14) 0.0381(4) Uani 1 1 d .
F6 F 0.18101(18) 0.68022(13) 0.56626(14) 0.0407(4) Uani 1 1 d .
O2 O 0.35657(17) 0.56520(13) 0.52882(13) 0.0222(4) Uani 1 1 d .
Cu2 Cu 0.0000 0.0000 0.0000 0.02031(12) Uani 1 2 d S
O3 O 0.14795(18) -0.06566(13) -0.00843(13) 0.0222(4) Uani 1 1 d .
C6 C 0.3101(3) -0.1322(2) -0.0712(2) 0.0301(6) Uani 1 1 d .
F7 F 0.3959(2) -0.10484(16) 0.02351(14) 0.0476(5) Uani 1 1 d .
F8 F 0.3863(2) -0.12387(15) -0.13846(14) 0.0449(5) Uani 1 1 d .
F9 F 0.2388(2) -0.23751(13) -0.09020(15) 0.0471(5) Uani 1 1 d .
C7 C 0.2108(3) -0.06318(19) -0.07775(19) 0.0241(5) Uani 1 1 d .
C8 C 0.1978(3) -0.0095(2) -0.1569(2) 0.0298(6) Uani 1 1 d .
H8A H 0.253(3) -0.007(2) -0.196(2) 0.020(7) Uiso 1 1 d .
C9 C 0.1074(3) 0.0528(2) -0.1678(2) 0.0253(5) Uani 1 1 d .
C10 C 0.0984(3) 0.1096(2) -0.2571(2) 0.0361(7) Uani 1 1 d .
F10 F -0.0255(13) 0.0815(12) -0.3167(12) 0.072(4) Uani 0.50 1 d P
F11 F 0.136(2) 0.2176(12) -0.2180(13) 0.058(3) Uani 0.50 1 d P
F12 F 0.1898(12) 0.1003(8) -0.3102(10) 0.064(3) Uani 0.50 1 d P
F10A F 0.160(2) 0.2106(12) -0.2282(15) 0.083(5) Uani 0.50 1 d P
F11A F -0.0329(12) 0.0981(12) -0.3032(11) 0.054(3) Uani 0.50 1 d P
F12A F 0.1373(12) 0.0597(8) -0.3357(9) 0.061(3) Uani 0.50 1 d P
O4 O 0.02886(18) 0.07054(13) -0.11242(13) 0.0236(4) Uani 1 1 d .
O01 O 0.47958(16) 0.51440(13) 0.35408(12) 0.0178(3) Uani 1 1 d .
N1 N 0.3757(2) 0.53471(15) 0.29677(15) 0.0176(4) Uani 1 1 d .
C01 C 0.3832(2) 0.64820(18) 0.28470(18) 0.0189(5) Uani 1 1 d .
C02 C 0.4870(3) 0.6750(2) 0.2213(2) 0.0274(6) Uani 1 1 d .
H02A H 0.458(3) 0.623(2) 0.154(2) 0.025(7) Uiso 1 1 d .
H02B H 0.590(3) 0.681(2) 0.265(2) 0.030(8) Uiso 1 1 d .
H02C H 0.499(3) 0.745(3) 0.209(2) 0.041(9) Uiso 1 1 d .
C03 C 0.4321(3) 0.7301(2) 0.3894(2) 0.0228(5) Uani 1 1 d .
H03A H 0.378(3) 0.709(2) 0.434(2) 0.037(8) Uiso 1 1 d .
H03B H 0.429(3) 0.800(3) 0.379(2) 0.036(8) Uiso 1 1 d .
H03C H 0.523(3) 0.734(2) 0.421(2) 0.021(7) Uiso 1 1 d .
C04 C 0.2302(3) 0.62916(19) 0.22527(19) 0.0226(5) Uani 1 1 d .
C05 C 0.2093(4) 0.6905(2) 0.1411(2) 0.0358(7) Uani 1 1 d .
H05A H 0.260(4) 0.672(3) 0.093(3) 0.054(11) Uiso 1 1 d .
H05B H 0.240(3) 0.771(3) 0.174(2) 0.038(8) Uiso 1 1 d .
H05C H 0.112(3) 0.666(2) 0.102(2) 0.029(8) Uiso 1 1 d .
C06 C 0.1371(3) 0.6431(2) 0.2967(2) 0.0310(6) Uani 1 1 d .
H06A H 0.144(3) 0.599(3) 0.350(2) 0.041(9) Uiso 1 1 d .
H06B H 0.039(3) 0.613(2) 0.252(2) 0.029(7) Uiso 1 1 d .
H06C H 0.156(3) 0.718(3) 0.333(2) 0.042(9) Uiso 1 1 d .
N2 N 0.1872(2) 0.50882(16) 0.17477(16) 0.0217(4) Uani 1 1 d .
O02 O 0.0784(2) 0.46083(15) 0.10122(14) 0.0316(4) Uani 1 1 d .
C07 C 0.2709(2) 0.45871(18) 0.22492(18) 0.0183(5) Uani 1 1 d .
C08 C 0.2483(2) 0.34295(18) 0.20081(18) 0.0184(5) Uani 1 1 d .
C09 C 0.1349(3) 0.2604(2) 0.1292(2) 0.0227(5) Uani 1 1 d .
H09A H 0.063(3) 0.269(2) 0.091(2) 0.023(7) Uiso 1 1 d .
N3 N 0.1506(2) 0.16284(16) 0.12773(16) 0.0232(5) Uani 1 1 d .
N4 N 0.2738(2) 0.18134(15) 0.19865(15) 0.0200(4) Uani 1 1 d .
C041 C 0.3184(3) 0.0873(2) 0.2188(2) 0.0306(6) Uani 1 1 d .
H04A H 0.249(3) 0.040(2) 0.234(2) 0.029(8) Uiso 1 1 d .
H04B H 0.339(3) 0.048(3) 0.157(2) 0.036(8) Uiso 1 1 d .
C042 C 0.4438(3) 0.1179(2) 0.3109(2) 0.0221(5) Uani 1 1 d .
H04C H 0.423(3) 0.152(2) 0.371(2) 0.015(6) Uiso 1 1 d .
H04D H 0.514(3) 0.165(2) 0.293(2) 0.021(7) Uiso 1 1 d .
C043 C 0.4855(3) 0.0167(2) 0.3259(2) 0.0289(6) Uani 1 1 d .
H04E H 0.404(3) -0.033(3) 0.337(2) 0.039(8) Uiso 1 1 d .
H04F H 0.492(4) -0.021(3) 0.259(3) 0.050(10) Uiso 1 1 d .
C044 C 0.6177(3) 0.0416(3) 0.4098(3) 0.0349(7) Uani 1 1 d .
H04G H 0.641(3) -0.028(3) 0.422(2) 0.046(9) Uiso 1 1 d .
H04H H 0.623(4) 0.081(3) 0.479(3) 0.061(11) Uiso 1 1 d .
H04I H 0.702(4) 0.094(3) 0.401(2) 0.043(9) Uiso 1 1 d .
C010 C 0.3351(3) 0.28766(19) 0.24320(19) 0.0195(5) Uani 1 1 d .
H01A H 0.410(3) 0.307(2) 0.284(2) 0.013(6) Uiso 1 1 d .
C1S C -0.3864(3) 0.5824(2) 0.0014(2) 0.0282(6) Uani 1 1 d .
H1SA H -0.314(3) 0.637(2) -0.001(2) 0.026(7) Uiso 1 1 d .
C2S C -0.3670(3) 0.5075(2) 0.0594(2) 0.0265(6) Uani 1 1 d .
C3S C -0.2250(3) 0.5172(3) 0.1233(3) 0.0401(7) Uani 1 1 d .
H3SA H -0.219(6) 0.453(5) 0.126(4) 0.12(2) Uiso 1 1 d .
H3SB H -0.199(4) 0.560(3) 0.199(3) 0.049(10) Uiso 1 1 d .
H3SC H -0.152(4) 0.556(3) 0.095(3) 0.051(10) Uiso 1 1 d .
C4S C -0.4832(3) 0.4246(2) 0.0567(2) 0.0279(6) Uani 1 1 d .
H4SA H -0.483(3) 0.369(2) 0.090(2) 0.030(8) Uiso 1 1 d .

loop_
_atom_site_aniso_label
_atom_site_aniso_U_11
_atom_site_aniso_U_22
_atom_site_aniso_U_33
_atom_site_aniso_U_23
_atom_site_aniso_U_13
_atom_site_aniso_U_12
Cu1 0.0153(2) 0.0146(2) 0.0161(2) 0.00303(15) 0.00163(16) 0.00340(16)
O1 0.0258(10) 0.0264(9) 0.0224(9) 0.0038(7) 0.0049(8) 0.0059(8)
C1 0.0297(16) 0.0277(14) 0.0313(15) 0.0059(12) 0.0041(13) 0.0030(12)
F1 0.047(5) 0.031(3) 0.037(5) 0.008(3) -0.012(4) -0.027(4)
F2 0.080(7) 0.033(6) 0.125(9) 0.013(5) 0.053(6) 0.027(5)
F3 0.028(4) 0.028(3) 0.049(5) 0.014(3) 0.029(4) 0.002(3)
F3A 0.075(9) 0.053(6) 0.030(4) 0.002(4) -0.004(4) -0.045(4)
F2A 0.043(6) 0.036(4) 0.071(9) 0.009(5) 0.040(4) -0.002(3)
F1A 0.029(4) 0.026(4) 0.059(4) 0.024(3) 0.004(3) 0.004(3)
C2 0.0203(13) 0.0236(12) 0.0177(12) 0.0048(10) -0.0022(10) 0.0016(10)
C3 0.0195(13) 0.0260(13) 0.0266(14) 0.0055(11) 0.0064(11) 0.0041(11)
C4 0.0182(12) 0.0255(12) 0.0166(12) 0.0076(10) -0.0001(9) 0.0055(10)
C5 0.0225(14) 0.0247(13) 0.0317(14) 0.0062(11) 0.0083(11) 0.0046(11)
F4 0.0397(10) 0.0381(9) 0.0323(9) -0.0062(7) 0.0075(8) 0.0054(8)
F5 0.0302(9) 0.0367(9) 0.0516(11) 0.0088(8) 0.0221(8) 0.0098(7)
F6 0.0469(11) 0.0342(9) 0.0557(11) 0.0202(8) 0.0234(9) 0.0235(8)
O2 0.0205(9) 0.0227(9) 0.0250(9) 0.0093(7) 0.0064(7) 0.0067(7)
Cu2 0.0223(2) 0.0183(2) 0.0189(2) 0.00281(17) 0.00729(17) 0.00368(17)
O3 0.0252(10) 0.0204(8) 0.0189(9) -0.0002(7) 0.0081(7) 0.0051(7)
C6 0.0352(16) 0.0267(14) 0.0298(15) 0.0046(11) 0.0146(12) 0.0090(12)
F7 0.0479(11) 0.0603(12) 0.0400(10) 0.0052(9) 0.0088(9) 0.0335(10)
F8 0.0508(12) 0.0495(11) 0.0525(11) 0.0173(9) 0.0336(10) 0.0270(9)
F9 0.0609(13) 0.0255(9) 0.0633(13) 0.0103(8) 0.0292(10) 0.0181(9)
C7 0.0234(14) 0.0179(12) 0.0237(13) -0.0030(10) 0.0052(11) 0.0006(10)
C8 0.0348(16) 0.0289(14) 0.0281(14) 0.0061(12) 0.0164(13) 0.0081(12)
C9 0.0301(14) 0.0191(12) 0.0231(13) 0.0023(10) 0.0101(11) 0.0009(11)
C10 0.0455(19) 0.0347(16) 0.0366(17) 0.0140(14) 0.0215(15) 0.0147(15)
F10 0.078(8) 0.058(4) 0.039(4) 0.021(3) -0.018(5) -0.025(5)
F11 0.104(8) 0.026(4) 0.043(4) 0.017(3) 0.015(4) 0.018(5)
F12 0.085(7) 0.083(7) 0.072(7) 0.055(6) 0.059(6) 0.051(5)
F10A 0.103(8) 0.040(7) 0.077(8) 0.029(6) 0.018(5) -0.032(6)
F11A 0.047(5) 0.096(8) 0.045(5) 0.047(5) 0.022(5) 0.039(6)
F12A 0.108(9) 0.073(6) 0.042(4) 0.035(4) 0.050(5) 0.059(5)
O4 0.0274(10) 0.0195(8) 0.0214(9) 0.0036(7) 0.0074(8) 0.0029(7)
O01 0.0158(8) 0.0171(8) 0.0164(8) 0.0024(6) -0.0004(6) 0.0034(6)
N1 0.0191(10) 0.0138(9) 0.0178(10) 0.0035(8) 0.0015(8) 0.0045(8)
C01 0.0226(13) 0.0119(11) 0.0200(12) 0.0035(9) 0.0031(10) 0.0039(9)
C02 0.0316(16) 0.0212(13) 0.0285(15) 0.0062(11) 0.0117(12) 0.0034(11)
C03 0.0305(15) 0.0140(11) 0.0211(13) 0.0024(10) 0.0023(11) 0.0069(10)
C04 0.0268(14) 0.0163(11) 0.0213(12) 0.0041(10) -0.0009(10) 0.0072(10)
C05 0.045(2) 0.0247(14) 0.0326(16) 0.0119(13) -0.0044(15) 0.0111(14)
C06 0.0245(15) 0.0309(15) 0.0340(16) 0.0010(13) 0.0028(12) 0.0112(12)
N2 0.0217(11) 0.0159(10) 0.0208(11) 0.0031(8) -0.0034(9) 0.0025(8)
O02 0.0303(11) 0.0249(9) 0.0282(10) 0.0031(8) -0.0105(8) 0.0061(8)
C07 0.0208(12) 0.0158(11) 0.0152(11) 0.0025(9) 0.0021(9) 0.0036(9)
C08 0.0220(13) 0.0142(11) 0.0160(11) 0.0021(9) 0.0036(9) 0.0025(9)
C09 0.0217(13) 0.0184(12) 0.0218(13) 0.0031(10) -0.0006(10) 0.0021(10)
N3 0.0242(11) 0.0164(10) 0.0220(11) 0.0009(8) 0.0000(9) 0.0018(8)
N4 0.0217(11) 0.0141(9) 0.0194(10) 0.0005(8) 0.0007(8) 0.0040(8)
C041 0.0317(16) 0.0147(12) 0.0352(16) -0.0008(11) -0.0049(13) 0.0057(12)
C042 0.0259(14) 0.0176(12) 0.0224(13) 0.0037(10) 0.0067(11) 0.0070(11)
C043 0.0335(16) 0.0195(13) 0.0335(16) 0.0068(11) 0.0063(13) 0.0096(12)
C044 0.0423(19) 0.0291(15) 0.0360(17) 0.0086(13) 0.0053(14) 0.0191(14)
C010 0.0209(13) 0.0145(11) 0.0165(12) -0.0005(9) -0.0002(10) 0.0015(10)
C1S 0.0272(15) 0.0298(14) 0.0253(14) 0.0048(11) 0.0107(11) 0.0034(12)
C2S 0.0233(14) 0.0316(14) 0.0206(13) -0.0004(11) 0.0031(10) 0.0087(11)
C3S 0.0304(17) 0.049(2) 0.0362(18) 0.0058(15) 0.0005(14) 0.0142(15)
C4S 0.0347(16) 0.0274(13) 0.0222(13) 0.0070(11) 0.0078(11) 0.0096(12)

loop_
_atom_type_symbol
_atom_type_description
_atom_type_scat_dispersion_real
_atom_type_scat_dispersion_imag
_atom_type_scat_source
C C 0.0033 0.0016 'International Tables Vol C Tables 4.2.6.8 and 6.1.1.4'
H H 0.0000 0.0000 'International Tables Vol C Tables 4.2.6.8 and 6.1.1.4'
N N 0.0061 0.0033 'International Tables Vol C Tables 4.2.6.8 and 6.1.1.4'
O O 0.0106 0.0060 'International Tables Vol C Tables 4.2.6.8 and 6.1.1.4'
F F 0.0171 0.0103 'International Tables Vol C Tables 4.2.6.8 and 6.1.1.4'
Cu Cu 0.3201 1.2651 'International Tables Vol C Tables 4.2.6.8 and 6.1.1.4'

loop_
_geom_angle_atom_site_label_1
_geom_angle_atom_site_label_2
_geom_angle_atom_site_label_3
_geom_angle
_geom_angle_site_symmetry_1
_geom_angle_site_symmetry_3
O2 Cu1 O2 179.999(1) 2_666 .
O2 Cu1 O01 82.93(7) 2_666 .
O2 Cu1 O01 97.07(7) . .
O2 Cu1 O01 97.07(7) 2_666 2_666
O2 Cu1 O01 82.93(7) . 2_666
O01 Cu1 O01 180.0 . 2_666
O2 Cu1 O1 95.66(7) 2_666 .
O2 Cu1 O1 84.34(7) . .
O01 Cu1 O1 93.37(6) . .
O01 Cu1 O1 86.63(6) 2_666 .
O2 Cu1 O1 84.34(7) 2_666 2_666
O2 Cu1 O1 95.66(7) . 2_666
O01 Cu1 O1 86.63(6) . 2_666
O01 Cu1 O1 93.37(6) 2_666 2_666
O1 Cu1 O1 180.0 . 2_666
C2 O1 Cu1 120.94(16) . .
F2A C1 F2 110.6(13) . .
F2A C1 F1 99.1(16) . .
F2 C1 F1 106.4(11) . .
F2A C1 F3A 112.5(16) . .
F2 C1 F3A 103.2(12) . .
F1 C1 F3A 13.8(18) . .
F2A C1 F1A 104.4(13) . .
F2 C1 F1A 6.6(13) . .
F1 C1 F1A 110.3(10) . .
F3A C1 F1A 108.3(11) . .
F2A C1 F3 3(2) . .
F2 C1 F3 110.3(11) . .
F1 C1 F3 102.0(14) . .
F3A C1 F3 115.4(13) . .
F1A C1 F3 104.0(9) . .
F2A C1 C2 115.4(14) . .
F2 C1 C2 109.7(7) . .
F1 C1 C2 115.0(8) . .
F3A C1 C2 104.6(8) . .
F1A C1 C2 111.6(5) . .
F3 C1 C2 113.0(10) . .
O1 C2 C3 128.2(2) . .
O1 C2 C1 114.1(2) . .
C3 C2 C1 117.6(2) . .
C4 C3 C2 122.0(2) . .
O2 C4 C3 129.8(2) . .
O2 C4 C5 112.1(2) . .
C3 C4 C5 118.1(2) . .
F6 C5 F5 107.1(2) . .
F6 C5 F4 107.1(2) . .
F5 C5 F4 107.0(2) . .
F6 C5 C4 111.4(2) . .
F5 C5 C4 114.2(2) . .
F4 C5 C4 109.7(2) . .
C4 O2 Cu1 126.66(15) . .
O3 Cu2 O3 180.0 2 .
O3 Cu2 O4 92.71(7) 2 2
O3 Cu2 O4 87.29(7) . 2
O3 Cu2 O4 87.29(7) 2 .
O3 Cu2 O4 92.71(7) . .
O4 Cu2 O4 180.0 2 .
O3 Cu2 N3 86.03(7) 2 .
O3 Cu2 N3 93.97(7) . .
O4 Cu2 N3 89.35(7) 2 .
O4 Cu2 N3 90.65(7) . .
O3 Cu2 N3 93.97(7) 2 2
O3 Cu2 N3 86.03(7) . 2
O4 Cu2 N3 90.65(7) 2 2
O4 Cu2 N3 89.35(7) . 2
N3 Cu2 N3 180.0 . 2
C7 O3 Cu2 124.31(16) . .
F8 C6 F7 107.8(2) . .
F8 C6 F9 107.2(2) . .
F7 C6 F9 106.9(2) . .
F8 C6 C7 113.6(2) . .
F7 C6 C7 111.0(2) . .
F9 C6 C7 110.0(2) . .
C6 F9 O02 151.68(16) . 2
O3 C7 C8 128.3(2) . .
O3 C7 C6 112.4(2) . .
C8 C7 C6 119.3(2) . .
C9 C8 C7 121.8(3) . .
O4 C9 C8 128.3(2) . .
O4 C9 C10 112.8(2) . .
C8 C9 C10 118.9(2) . .
F10A C10 F10 115.4(11) . .
F10A C10 F12 87.8(10) . .
F10 C10 F12 112.1(9) . .
F10A C10 F11A 106.4(11) . .
F10 C10 F11A 12.8(12) . .
F12 C10 F11A 122.3(8) . .
F10A C10 F12A 112.3(11) . .
F10 C10 F12A 89.2(9) . .
F12 C10 F12A 27.7(6) . .
F11A C10 F12A 101.2(8) . .
F10A C10 F11 14.5(17) . .
F10 C10 F11 106.6(10) . .
F12 C10 F11 102.0(10) . .
F11A C10 F11 96.0(10) . .
F12A C10 F11 125.4(9) . .
F10A C10 C9 113.4(9) . .
F10 C10 C9 112.4(7) . .
F12 C10 C9 113.6(6) . .
F11A C10 C9 110.8(7) . .
F12A C10 C9 111.8(6) . .
F11 C10 C9 109.4(7) . .
F12A F12 C10 78(2) . .
F12 F12A C10 75(2) . .
C9 O4 Cu2 123.98(16) . .
N1 O01 Cu1 125.90(14) . .
O01 N1 C07 124.12(18) . .
O01 N1 C01 121.69(18) . .
C07 N1 C01 112.14(18) . .
O01 N1 O02 152.97(13) . .
C07 N1 O02 29.05(11) . .
C01 N1 O02 83.58(12) . .
N1 C01 C03 111.18(18) . .
N1 C01 C02 105.83(19) . .
C03 C01 C02 110.1(2) . .
N1 C01 C04 100.16(17) . .
C03 C01 C04 114.5(2) . .
C02 C01 C04 114.4(2) . .
N1 C01 O02 71.60(12) . .
C03 C01 O02 142.15(17) . .
C02 C01 O02 104.83(16) . .
C04 C01 O02 33.84(11) . .
C01 C02 O02 54.75(13) . .
N2 C04 C06 106.0(2) . .
N2 C04 C05 108.9(2) . .
C06 C04 C05 111.1(2) . .
N2 C04 C01 100.44(17) . .
C06 C04 C01 113.4(2) . .
C05 C04 C01 115.8(2) . .
N2 C04 O02 25.92(10) . .
C06 C04 O02 98.64(17) . .
C05 C04 O02 89.45(17) . .
C01 C04 O02 125.35(16) . .
C04 C05 O02 58.38(14) . .
C04 C05 O02 116.20(18) . 2_565
O02 C05 O02 59.04(8) . 2_565
C04 C06 O02 51.89(13) . .
O02 N2 C07 125.4(2) . .
O02 N2 C04 122.78(19) . .
C07 N2 C04 111.53(19) . .
N2 O02 C07 28.39(11) . .
N2 O02 C04 31.30(11) . .
C07 O02 C04 59.56(9) . .
N2 O02 C05 59.19(12) . .
C07 O02 C05 86.62(10) . .
C04 O02 C05 32.17(8) . .
N2 O02 C09 85.66(13) . .
C07 O02 C09 57.28(8) . .
C04 O02 C09 116.59(10) . .
C05 O02 C09 142.04(11) . .
N2 O02 C08 57.63(12) . .
C07 O02 C08 29.24(7) . .
C04 O02 C08 88.75(9) . .
C05 O02 C08 114.86(10) . .
C09 O02 C08 28.08(7) . .
N2 O02 C06 48.64(13) . .
C07 O02 C06 70.66(9) . .
C04 O02 C06 29.47(8) . .
C05 O02 C06 50.07(10) . .
C09 O02 C06 117.46(10) . .
C08 O02 C06 95.34(9) . .
N2 O02 O02 132.22(16) . 2_565
C07 O02 O02 153.89(13) . 2_565
C04 O02 O02 105.37(10) . 2_565
C05 O02 O02 73.99(8) . 2_565
C09 O02 O02 134.69(10) . 2_565
C08 O02 O02 154.59(11) . 2_565
C06 O02 O02 107.38(10) . 2_565
N2 O02 N1 12.32(11) . .
C07 O02 N1 16.07(7) . .
C04 O02 N1 43.57(7) . .
C05 O02 N1 70.99(8) . .
C09 O02 N1 73.35(7) . .
C08 O02 N1 45.31(6) . .
C06 O02 N1 57.91(7) . .
O02 O02 N1 142.44(10) 2_565 .
N2 O02 C3S 118.25(16) . .
C07 O02 C3S 132.19(11) . .
C04 O02 C3S 94.73(11) . .
C05 O02 C3S 88.30(11) . .
C09 O02 C3S 123.59(10) . .
C08 O02 C3S 135.21(10) . .
C06 O02 C3S 69.91(9) . .
O02 O02 C3S 65.75(9) 2_565 .
N1 O02 C3S 125.43(9) . .
N2 O02 C01 13.02(11) . .
C07 O02 C01 40.73(7) . .
C04 O02 C01 20.81(7) . .
C05 O02 C01 46.24(7) . .
C09 O02 C01 97.86(8) . .
C08 O02 C01 69.79(7) . .
C06 O02 C01 44.86(7) . .
O02 O02 C01 119.29(9) 2_565 .
N1 O02 C01 24.82(5) . .
C3S O02 C01 114.07(9) . .
N2 O02 C3S 99.56(15) . 2_565
C07 O02 C3S 100.68(10) . 2_565
C04 O02 C3S 99.38(10) . 2_565
C05 O02 C3S 77.17(10) . 2_565
C09 O02 C3S 96.87(9) . 2_565
C08 O02 C3S 98.90(9) . 2_565
C06 O02 C3S 126.30(10) . 2_565
O02 O02 C3S 58.54(8) 2_565 2_565
N1 O02 C3S 100.14(8) . 2_565
C3S O02 C3S 124.29(7) . 2_565
C01 O02 C3S 93.55(8) . 2_565
N2 O02 F9 129.97(14) . 2
C07 O02 F9 111.09(9) . 2
C04 O02 F9 136.90(10) . 2
C05 O02 F9 146.99(10) . 2
C09 O02 F9 66.58(7) . 2
C08 O02 F9 88.97(7) . 2
C06 O02 F9 108.22(9) . 2
O02 O02 F9 94.42(8) 2_565 2
N1 O02 F9 122.54(7) . 2
C3S O02 F9 59.02(8) . 2
C01 O02 F9 140.29(7) . 2
C3S O02 F9 123.46(8) 2_565 2
N2 O02 C05 171.49(17) . 2_565
C07 O02 C05 147.77(10) . 2_565
C04 O02 C05 151.67(9) . 2_565
C05 O02 C05 120.96(8) . 2_565
C09 O02 C05 91.59(8) . 2_565
C08 O02 C05 119.08(8) . 2_565
C06 O02 C05 138.99(10) . 2_565
O02 O02 C05 46.97(6) 2_565 2_565
N1 O02 C05 162.72(8) . 2_565
C3S O02 C05 69.89(9) . 2_565
C01 O02 C05 164.25(8) . 2_565
C3S O02 C05 72.74(9) 2_565 2_565
F9 O02 C05 55.32(7) 2 2_565
N2 O02 C1S 72.99(14) . 2_565
C07 O02 C1S 63.82(9) . 2_565
C04 O02 C1S 90.36(9) . 2_565
C05 O02 C1S 87.48(10) . 2_565
C09 O02 C1S 67.31(8) . 2_565
C08 O02 C1S 60.86(7) . 2_565
C06 O02 C1S 118.57(9) . 2_565
O02 O02 C1S 97.38(9) 2_565 2_565
N1 O02 C1S 68.18(7) . 2_565
C3S O02 C1S 163.12(9) . 2_565
C01 O02 C1S 73.88(7) . 2_565
C3S O02 C1S 38.85(7) 2_565 2_565
F9 O02 C1S 125.09(7) 2 2_565
C05 O02 C1S 98.51(9) 2_565 2_565
N2 O02 C2S 79.60(14) . 2_565
C07 O02 C2S 78.85(9) . 2_565
C04 O02 C2S 86.96(9) . 2_565
C05 O02 C2S 74.27(10) . 2_565
C09 O02 C2S 86.47(8) . 2_565
C08 O02 C2S 80.66(8) . 2_565
C06 O02 C2S 116.35(9) . 2_565
O02 O02 C2S 79.16(8) 2_565 2_565
N1 O02 C2S 78.72(7) . 2_565
C3S O02 C2S 144.06(9) . 2_565
C01 O02 C2S 75.93(7) . 2_565
C3S O02 C2S 21.90(6) 2_565 2_565
F9 O02 C2S 134.89(7) 2 2_565
C05 O02 C2S 92.20(8) 2_565 2_565
C1S O02 C2S 20.16(5) 2_565 2_565
N2 O02 C02 28.15(12) . .
C07 O02 C02 47.19(8) . .
C04 O02 C02 33.91(8) . .
C05 O02 C02 43.79(8) . .
C09 O02 C02 98.37(8) . .
C08 O02 C02 72.36(7) . .
C06 O02 C02 62.55(8) . .
O02 O02 C02 107.89(9) 2_565 .
N1 O02 C02 34.92(5) . .
C3S O02 C02 127.34(9) . .
C01 O02 C02 20.42(5) . .
C3S O02 C02 73.19(8) 2_565 .
F9 O02 C02 157.46(7) 2 .
C05 O02 C02 145.38(9) 2_565 .
C1S O02 C02 56.46(7) 2_565 .
C2S O02 C02 55.77(6) 2_565 .
N1 C07 N2 108.62(19) . .
N1 C07 C08 127.0(2) . .
N2 C07 C08 124.4(2) . .
N1 C07 O02 134.88(17) . .
N2 C07 O02 26.26(11) . .
C08 C07 O02 98.15(16) . .
C010 C08 C09 104.7(2) . .
C010 C08 C07 127.2(2) . .
C09 C08 C07 128.1(2) . .
C010 C08 O02 175.84(18) . .
C09 C08 O02 75.62(14) . .
C07 C08 O02 52.61(12) . .
N3 C09 C08 110.9(2) . .
N3 C09 O02 171.73(19) . .
C08 C09 O02 76.30(14) . .
C09 N3 N4 105.50(19) . .
C09 N3 Cu2 122.62(17) . .
N4 N3 Cu2 131.13(14) . .
C010 N4 N3 111.87(19) . .
C010 N4 C041 129.3(2) . .
N3 N4 C041 118.81(19) . .
N4 C041 C042 113.2(2) . .
C041 C042 C043 110.2(2) . .
C044 C043 C042 113.6(2) . .
N4 C010 C08 107.0(2) . .
C4S C1S C2S 121.5(3) 2_465 .
C4S C1S O02 127.36(18) 2_465 2_565
C2S C1S O02 86.88(16) . 2_565
C4S C2S C1S 117.6(2) . .
C4S C2S C3S 121.5(3) . .
C1S C2S C3S 120.9(3) . .
C4S C2S O02 135.16(18) . 2_565
C1S C2S O02 72.96(16) . 2_565
C3S C2S O02 66.55(17) . 2_565
C2S C3S O02 141.7(2) . .
C2S C3S O02 91.55(18) . 2_565
O02 C3S O02 55.71(7) . 2_565
C1S C4S C2S 120.9(2) 2_465 .

loop_
_geom_bond_atom_site_label_1
_geom_bond_atom_site_label_2
_geom_bond_distance
_geom_bond_site_symmetry_2
Cu1 O2 1.9637(17) 2_666
Cu1 O2 1.9638(17) .
Cu1 O01 1.9979(16) .
Cu1 O01 1.9980(16) 2_666
Cu1 O1 2.3036(19) .
Cu1 O1 2.3037(19) 2_666
O1 C2 1.234(3) .
C1 F2A 1.17(2) .
C1 F2 1.301(13) .
C1 F1 1.312(19) .
C1 F3A 1.34(2) .
C1 F1A 1.356(11) .
C1 F3 1.45(2) .
C1 C2 1.542(4) .
C2 C3 1.406(4) .
C3 C4 1.381(4) .
C4 O2 1.265(3) .
C4 C5 1.528(4) .
C5 F6 1.334(3) .
C5 F5 1.333(3) .
C5 F4 1.341(3) .
Cu2 O3 1.9521(17) 2
Cu2 O3 1.9521(17) .
Cu2 O4 1.9596(17) 2
Cu2 O4 1.9596(17) .
Cu2 N3 2.411(2) .
Cu2 N3 2.411(2) 2
O3 C7 1.252(3) .
C6 F8 1.327(3) .
C6 F7 1.330(3) .
C6 F9 1.335(3) .
C6 C7 1.532(4) .
F9 O02 3.757(3) 2
C7 C8 1.391(4) .
C8 C9 1.392(4) .
C9 O4 1.253(3) .
C9 C10 1.533(4) .
C10 F10A 1.259(15) .
C10 F10 1.288(14) .
C10 F12 1.320(13) .
C10 F11A 1.332(12) .
C10 F12A 1.337(12) .
C10 F11 1.339(15) .
F12 F12A 0.637(14) .
O01 N1 1.307(2) .
N1 C07 1.332(3) .
N1 C01 1.508(3) .
N1 O02 3.409(3) .
C01 C03 1.514(3) .
C01 C02 1.525(4) .
C01 C04 1.555(3) .
C01 O02 3.570(3) .
C02 O02 4.226(4) .
C04 N2 1.506(3) .
C04 C06 1.524(4) .
C04 C05 1.524(3) .
C04 O02 2.437(3) .
C05 O02 2.862(4) .
C05 O02 3.763(4) 2_565
C06 O02 3.062(4) .
N2 O02 1.267(3) .
N2 C07 1.362(3) .
O02 C07 2.336(3) .
O02 C09 2.902(3) .
O02 C08 2.910(3) .
O02 O02 3.357(3) 2_565
O02 C3S 3.466(4) .
O02 C3S 3.705(4) 2_565
O02 F9 3.757(3) 2
O02 C05 3.763(4) 2_565
O02 C1S 3.866(4) 2_565
O02 C2S 4.037(3) 2_565
C07 C08 1.436(3) .
C08 C010 1.390(3) .
C08 C09 1.410(3) .
C09 N3 1.325(3) .
N3 N4 1.365(3) .
N4 C010 1.337(3) .
N4 C041 1.472(3) .
C041 C042 1.513(4) .
C042 C043 1.529(3) .
C043 C044 1.506(4) .
C1S C4S 1.387(4) 2_465
C1S C2S 1.393(4) .
C1S O02 3.866(4) 2_565
C2S C4S 1.390(4) .
C2S C3S 1.506(4) .
C2S O02 4.037(3) 2_565
C3S O02 3.705(4) 2_565
C4S C1S 1.387(4) 2_465
